data_4035032
loop_
_publ_author_name
'Przeslak, Adam D.'
'Inman, Martyn'
'Lewis, William'
'Moody, Christopher J.'

_publ_section_title
;
 Origin of the Thiopyrone CTP-431 &quot;Unexpectedly&quot; Isolated from
 the Marine Sponge Cacospongia mycofijiensis.
;
_journal_issue 17
_journal_name_full 'The Journal of organic chemistry'
_journal_page_first 10595
_journal_page_last 10601
_journal_paper_doi 10.1021/acs.joc.8b01258
_journal_volume 83
_journal_year 2018
_chemical_absolute_configuration ad
_chemical_formula_moiety 'C18 H21 N O3 S'
_chemical_formula_sum 'C18 H21 N O3 S'
_chemical_formula_weight 331.42
_space_group_crystal_system monoclinic
_space_group_IT_number 4
_space_group_name_Hall 'P 2yb'
_space_group_name_H-M_alt 'P 1 21 1'
_atom_sites_solution_hydrogens geom
_atom_sites_solution_primary iterative
_atom_sites_solution_secondary difmap
_audit_creation_date 2018-04-30
_audit_creation_method
;
Olex2 1.2
(compiled 2018.04.26 svn.r3504 for OlexSys, GUI svn.r5492)
;
_cell_angle_alpha 90
_cell_angle_beta 92.974(3)
_cell_angle_gamma 90
_cell_formula_units_Z 4
_cell_length_a 8.0528(3)
_cell_length_b 10.4267(4)
_cell_length_c 20.0816(6)
_cell_measurement_reflns_used 7526
_cell_measurement_temperature 120(2)
_cell_measurement_theta_max 74.2350
_cell_measurement_theta_min 4.2520
_cell_volume 1683.86(10)
_computing_cell_refinement
'CrysAlisPro, Agilent Technologies, Version 1.171.37.31 (release 14-01-2014 CrysAlis171 .NET) (compiled Jan 14 2014,18:38:05)'
_computing_data_collection
'CrysAlisPro, Agilent Technologies, Version 1.171.37.31 (release 14-01-2014 CrysAlis171 .NET) (compiled Jan 14 2014,18:38:05)'
_computing_data_reduction
'CrysAlisPro, Agilent Technologies, Version 1.171.37.31 (release 14-01-2014 CrysAlis171 .NET) (compiled Jan 14 2014,18:38:05)'
_computing_molecular_graphics 'Olex2 (Dolomanov et al., 2009)'
_computing_publication_material 'Olex2 (Dolomanov et al., 2009)'
_computing_structure_refinement 'ShelXL (Sheldrick, 2015)'
_computing_structure_solution 'olex2.solve (Bourhis et al., 2015)'
_diffrn_ambient_environment N~2~
_diffrn_ambient_temperature 120(2)
_diffrn_detector 'CCD area detector'
_diffrn_detector_area_resol_mean 10.6296
_diffrn_detector_type 'Agilent Diffraction Atlas detector'
_diffrn_measured_fraction_theta_full 0.999
_diffrn_measured_fraction_theta_max 0.978
_diffrn_measurement_details
;
#__ type_ start__ end____ width___ exp.time_
  1 omega  -51.00  -11.00   2.0000    2.0000
omega____ theta____ kappa____ phi______ frames
    -      -38.5000   45.0000  -60.0000 20

#__ type_ start__ end____ width___ exp.time_
  2 omega  -30.00    8.00   2.0000    2.0000
omega____ theta____ kappa____ phi______ frames
    -       38.9304  -38.0000 -150.0000 19

#__ type_ start__ end____ width___ exp.time_
  3 omega   52.00  110.00   2.0000    2.0000
omega____ theta____ kappa____ phi______ frames
    -       38.9304   38.0000  -60.0000 29

#__ type_ start__ end____ width___ exp.time_
  4 omega   18.00  110.00   2.0000    2.0000
omega____ theta____ kappa____ phi______ frames
    -       38.9304   38.0000   30.0000 46

#__ type_ start__ end____ width___ exp.time_
  5 omega   18.00   56.00   2.0000    2.0000
omega____ theta____ kappa____ phi______ frames
    -       38.9304   38.0000 -150.0000 19

#__ type_ start__ end____ width___ exp.time_
  6 omega   14.00  104.00   2.0000    2.0000
omega____ theta____ kappa____ phi______ frames
    -       38.9304   57.0000 -120.0000 45

#__ type_ start__ end____ width___ exp.time_
  7 omega   42.00   90.00   2.0000    2.5000
omega____ theta____ kappa____ phi______ frames
    -      102.8295  -45.0000   90.0000 24

#__ type_ start__ end____ width___ exp.time_
  8 omega   47.00  105.00   2.0000    2.5000
omega____ theta____ kappa____ phi______ frames
    -      102.8295  -94.0000  -90.0000 29

#__ type_ start__ end____ width___ exp.time_
  9 omega   27.00  107.00   2.0000    2.5000
omega____ theta____ kappa____ phi______ frames
    -      102.8295  -94.0000    0.0000 40

#__ type_ start__ end____ width___ exp.time_
 10 omega   41.00   97.00   2.0000    2.5000
omega____ theta____ kappa____ phi______ frames
    -      102.8295  -45.0000 -120.0000 28

#__ type_ start__ end____ width___ exp.time_
 11 omega   46.00  108.00   2.0000    2.5000
omega____ theta____ kappa____ phi______ frames
    -      102.8295  -94.0000   60.0000 31

#__ type_ start__ end____ width___ exp.time_
 12 omega   32.00   84.00   2.0000    2.5000
omega____ theta____ kappa____ phi______ frames
    -      102.8295  -30.0000 -180.0000 26

#__ type_ start__ end____ width___ exp.time_
 13 omega   94.00  120.00   2.0000    2.5000
omega____ theta____ kappa____ phi______ frames
    -      102.8295 -125.0000 -180.0000 13

#__ type_ start__ end____ width___ exp.time_
 14 omega   54.00   80.00   2.0000    2.5000
omega____ theta____ kappa____ phi______ frames
    -      102.8295  -30.0000  -60.0000 13

#__ type_ start__ end____ width___ exp.time_
 15 omega   59.00  105.00   2.0000    2.5000
omega____ theta____ kappa____ phi______ frames
    -      102.8295  -94.0000  120.0000 23

#__ type_ start__ end____ width___ exp.time_
 16 omega   92.00  120.00   2.0000    2.5000
omega____ theta____ kappa____ phi______ frames
    -      102.8295   31.0000   90.0000 14

#__ type_ start__ end____ width___ exp.time_
 17 omega   39.00   89.00   2.0000    2.5000
omega____ theta____ kappa____ phi______ frames
    -      102.8295  -30.0000  120.0000 25

#__ type_ start__ end____ width___ exp.time_
 18 omega  114.00  154.00   2.0000    2.5000
omega____ theta____ kappa____ phi______ frames
    -      102.8295   30.0000   30.0000 20

#__ type_ start__ end____ width___ exp.time_
 19 omega   33.00   81.00   2.0000    2.5000
omega____ theta____ kappa____ phi______ frames
    -      102.8295  -30.0000  -30.0000 24

#__ type_ start__ end____ width___ exp.time_
 20 omega   51.00  101.00   2.0000    2.5000
omega____ theta____ kappa____ phi______ frames
    -      102.8295  -94.0000 -150.0000 25

#__ type_ start__ end____ width___ exp.time_
 21 omega   21.00  167.00   2.0000    2.5000
omega____ theta____ kappa____ phi______ frames
    -      102.8295    0.0000 -150.0000 73
;
_diffrn_measurement_device '\k-geometry diffractometer'
_diffrn_measurement_device_type 'GV1000, Atlas'
_diffrn_measurement_method '\w scans'
_diffrn_orient_matrix_UB_11 0.1479007000
_diffrn_orient_matrix_UB_12 -0.0782131000
_diffrn_orient_matrix_UB_13 0.0299662000
_diffrn_orient_matrix_UB_21 -0.1137126000
_diffrn_orient_matrix_UB_22 -0.1178040000
_diffrn_orient_matrix_UB_23 0.0058571000
_diffrn_orient_matrix_UB_31 0.0427843000
_diffrn_orient_matrix_UB_32 -0.0429628000
_diffrn_orient_matrix_UB_33 -0.0705365000
_diffrn_radiation_collimation 'focusing mirrors'
_diffrn_radiation_monochromator mirror
_diffrn_radiation_probe x-ray
_diffrn_radiation_type CuK\a
_diffrn_radiation_wavelength 1.54184
_diffrn_radiation_wavelength_determination fundamental
_diffrn_reflns_av_R_equivalents 0.0273
_diffrn_reflns_av_unetI/netI 0.0285
_diffrn_reflns_Laue_measured_fraction_full 0.999
_diffrn_reflns_Laue_measured_fraction_max 0.978
_diffrn_reflns_limit_h_max 10
_diffrn_reflns_limit_h_min -8
_diffrn_reflns_limit_k_max 13
_diffrn_reflns_limit_k_min -12
_diffrn_reflns_limit_l_max 17
_diffrn_reflns_limit_l_min -24
_diffrn_reflns_number 12280
_diffrn_reflns_point_group_measured_fraction_full 0.991
_diffrn_reflns_point_group_measured_fraction_max 0.958
_diffrn_reflns_theta_full 67.684
_diffrn_reflns_theta_max 74.586
_diffrn_reflns_theta_min 4.409
_diffrn_source 'microfocus sealed tube'
_diffrn_source_current 0.8
_diffrn_source_power 0.04
_diffrn_source_target Cu
_diffrn_source_type 'Agilent Diffraction microfocus tube'
_diffrn_source_voltage 50
_exptl_absorpt_coefficient_mu 1.826
_exptl_absorpt_correction_T_max 0.676
_exptl_absorpt_correction_T_min 0.421
_exptl_absorpt_correction_type gaussian
_exptl_absorpt_process_details
'CrysAlisPro, Agilent Technologies, Version 1.171.37.31 (release 14-01-2014 CrysAlis171 .NET) (compiled Jan 14 2014,18:38:05) Numerical absorption correction based on gaussian integration over 			a multifaceted crystal model Empirical absorption correction using spherical harmonics, implemented in SCALE3 ABSPACK scaling algorithm.'
_exptl_crystal_colour 'clear colourless'
_exptl_crystal_colour_lustre clear
_exptl_crystal_colour_primary colourless
_exptl_crystal_density_diffrn 1.307
_exptl_crystal_description block
_exptl_crystal_F_000 704
_exptl_crystal_recrystallization_method 'The material was recrystallised from toluene by slow evaporation'
_exptl_crystal_size_max 0.7274
_exptl_crystal_size_mid 0.4316
_exptl_crystal_size_min 0.2521
_refine_diff_density_max 0.206
_refine_diff_density_min -0.326
_refine_diff_density_rms 0.044
_refine_ls_abs_structure_details
;
 Flack x determined using 2517 quotients [(I+)-(I-)]/[(I+)+(I-)]
 (Parsons, Flack and Wagner, Acta Cryst. B69 (2013) 249-259).
;
_refine_ls_abs_structure_Flack 0.024(9)
_refine_ls_extinction_method none
_refine_ls_goodness_of_fit_ref 1.052
_refine_ls_hydrogen_treatment constr
_refine_ls_matrix_type full
_refine_ls_number_parameters 464
_refine_ls_number_reflns 6594
_refine_ls_number_restraints 76
_refine_ls_restrained_S_all 1.055
_refine_ls_R_factor_all 0.0423
_refine_ls_R_factor_gt 0.0392
_refine_ls_shift/su_max 0.000
_refine_ls_shift/su_mean 0.000
_refine_ls_structure_factor_coef Fsqd
_refine_ls_weighting_details 'w=1/[\s^2^(Fo^2^)+(0.0622P)^2^+0.2103P] where P=(Fo^2^+2Fc^2^)/3'
_refine_ls_weighting_scheme calc
_refine_ls_wR_factor_gt 0.1049
_refine_ls_wR_factor_ref 0.1074
_reflns_Friedel_coverage 0.853
_reflns_Friedel_fraction_full 0.983
_reflns_Friedel_fraction_max 0.936
_reflns_number_gt 6114
_reflns_number_total 6594
_reflns_threshold_expression 'I > 2\s(I)'
_cod_data_source_file jo8b01258_si_002.cif
_cod_data_source_block adpcmd
_cod_original_cell_volume 1683.85(10)
_cod_database_code 4035032
_nottingham_internal_coll_name ADPCMD
_nottingham_internal_coll_number 12984
_nottingham_internal_coll_client ADP/CJM
_nottingham_internal_coll_type custom
_nottingham_internal_coll_frame_method 'omega scans'
_nottingham_internal_coll_frame_time '2.0000, 2.5000'
_nottingham_internal_coll_frame_width 2.0000
_nottingham_internal_coll_user pczwl
_nottingham_internal_coll_date 07/11/2013
_nottingham_internal_coll_location NOTTS
_nottingham_internal_process_date 14/03/2014
_nottingham_internal_process_user pczwl
_nottingham_internal_solution_user pczwl
_nottingham_internal_refinement_user pczwl
_nottingham_internal_validation_date 30/4/2018
_nottingham_internal_validation_user pczwl
_shelx_shelxl_version_number 2018/3
_chemical_oxdiff_formula 'C18 H21 N O3 S'
_chemical_oxdiff_usercomment 'ADPCMD #12984 IN FOMBLIN FILM ON MICROMOUNT FOR ADP/CJM'
_shelx_space_group_comment
;
The symmetry employed for this shelxl refinement is uniquely defined
by the following loop, which should always be used as a source of
symmetry information in preference to the above space-group names.
They are only intended as comments.
;
_shelx_estimated_absorpt_t_max 0.656
_shelx_estimated_absorpt_t_min 0.350
_reflns_odcompleteness_completeness 99.87
_reflns_odcompleteness_iscentric 1
_reflns_odcompleteness_theta 66.97
_olex2_refinement_description
;
1. Fixed Uiso
 At 1.2 times of:
  All C(H) groups, All C(H,H) groups, All C(H,H,H,H) groups
 At 1.5 times of:
  All C(H,H,H) groups
2. Restrained distances
 C43A-C42A \\sim C43-C42
 with sigma of 0.02
 C42A-C41 \\sim C42-C41
 with sigma of 0.02
 C43-C44 \\sim C43A-C44
 with sigma of 0.02
 C12A-C11 \\sim C12-C11
 with sigma of 0.02
 C13A-C12A \\sim C13-C12
 with sigma of 0.02
 C14-C13 \\sim C14-C13A
 with sigma of 0.02
3. Uiso/Uaniso restraints and constraints
S1 \\sim S1A \\sim C2 \\sim C5 \\sim O6 \\sim O6A: within 2A with sigma of 0.01
and sigma for terminal atoms of 0.02
4. Rigid body (RIGU) restrains
 S1, S1A, C2, C5, O6, O6A
 with sigma for 1-2 distances of 0.004 and sigma for 1-3 distances of 0.004
5. Others
 Sof(H41C)=Sof(H41D)=Sof(C42A)=Sof(H42C)=Sof(H42D)=Sof(C43A)=Sof(H43D)=
 Sof(H43C)=Sof(H44C)=Sof(H44D)=1-FVAR(1)
 Sof(H41A)=Sof(H41B)=Sof(C42)=Sof(H42A)=Sof(H42B)=Sof(C43)=Sof(H43A)=Sof(H43B)=
 Sof(H44A)=Sof(H44B)=FVAR(1)
 Sof(S1A)=Sof(H5BC)=Sof(H5BD)=Sof(O6A)=1-FVAR(2)
 Sof(S1)=Sof(H5AA)=Sof(H5AB)=Sof(O6)=FVAR(2)
 Sof(H11C)=Sof(H11D)=Sof(C12A)=Sof(H12C)=Sof(H12D)=Sof(C13A)=Sof(H13D)=
 Sof(H13C)=Sof(H14C)=Sof(H14D)=1-FVAR(3)
 Sof(H11B)=Sof(H11A)=Sof(C12)=Sof(H12A)=Sof(H12B)=Sof(C13)=Sof(H13B)=Sof(H13A)=
 Sof(H14A)=Sof(H14B)=FVAR(3)
6.a Ternary CH refined with riding coordinates:
 C4(H4), C34(H34)
6.b Secondary CH2 refined with riding coordinates:
 C5(H5AA,H5AB), C5(H5BC,H5BD), C11(H11B,H11A), C11(H11C,H11D), C12(H12A,H12B),
 C12A(H12C,H12D), C13(H13B,H13A), C13A(H13D,H13C), C14(H14A,H14B), C14(H14C,
 H14D), C15(H15A,H15B), C35(H35B,H35A), C41(H41A,H41B), C41(H41C,H41D),
 C42(H42A,H42B), C42A(H42C,H42D), C43(H43A,H43B), C43A(H43D,H43C), C44(H44A,
 H44B), C44(H44C,H44D), C45(H45A,H45B)
6.c Aromatic/amide H refined with riding coordinates:
 C10(H10), C17(H17), C18(H18), C20(H20), C21(H21), C40(H40), C47(H47),
 C48(H48), C50(H50), C51(H51)
6.d Idealised Me refined as rotating group:
 C23(H23A,H23B,H23C), C53(H53A,H53B,H53C)
;
_olex2_computing_structure_refinement_long 'ShelXL (Sheldrick, 2008)'
_olex2_date_sample_data_collection 2013-11-07
_olex2_date_sample_submission 2013-11-05
_olex2_diffrn_ambient_temperature_device 'Oxford Cryosystems'
_olex2_exptl_crystal_mounting_method 'The crystal was mounted on a MITIGEN holder in perflourotether oil'
_olex2_submission_original_sample_id ADP592a
_olex2_submission_special_instructions 'No special instructions were received'

loop_
_space_group_symop_operation_xyz
'x, y, z'
'-x, y+1/2, -z'

loop_
_atom_site_label
_atom_site_type_symbol
_atom_site_fract_x
_atom_site_fract_y
_atom_site_fract_z
_atom_site_U_iso_or_equiv
_atom_site_adp_type
_atom_site_occupancy
_atom_site_site_symmetry_order
_atom_site_calc_flag
_atom_site_refinement_flags_posn
_atom_site_refinement_flags_adp
_atom_site_refinement_flags_occupancy
_atom_site_disorder_assembly
_atom_site_disorder_group
S1 S -0.2172(2) 0.7296(3) 0.10132(7) 0.0472(5) Uani 0.909(11) 1 d . U P A 1
S1A S -0.2268(19) 0.674(3) 0.1065(7) 0.048(3) Uani 0.091(11) 1 d . U P A 2
C2 C -0.0124(5) 0.7146(4) 0.13779(14) 0.0468(8) Uani 1 1 d . U . . .
N3 N 0.0872(3) 0.6530(2) 0.09610(11) 0.0318(5) Uani 1 1 d . . . . .
C4 C 0.0218(3) 0.6287(2) 0.02868(12) 0.0267(5) Uani 1 1 d . . . . .
H4 H 0.060399 0.543090 0.013255 0.032 Uiso 1 1 calc R . . . .
C5 C -0.1685(3) 0.6294(3) 0.03115(13) 0.0320(6) Uani 1 1 d . U . . .
H5AA H -0.210726 0.541243 0.037267 0.038 Uiso 0.909(11) 1 calc R . P A 1
H5AB H -0.220038 0.664715 -0.010778 0.038 Uiso 0.909(11) 1 calc R . P A 1
H5BC H -0.212235 0.542639 0.020544 0.038 Uiso 0.091(11) 1 calc R . P A 2
H5BD H -0.216239 0.689562 -0.002864 0.038 Uiso 0.091(11) 1 calc R . P A 2
O6 O 0.0303(6) 0.7602(6) 0.19226(16) 0.0714(13) Uani 0.909(11) 1 d . U P A 1
O6A O 0.016(5) 0.688(4) 0.1982(14) 0.049(7) Uani 0.091(11) 1 d . U P A 2
C7 C 0.0763(3) 0.7340(3) -0.01904(13) 0.0281(5) Uani 1 1 d . . . . .
O8 O 0.1162(3) 0.83808(19) 0.00452(10) 0.0375(5) Uani 1 1 d . . . . .
C9 C 0.0735(3) 0.7113(3) -0.09179(13) 0.0302(6) Uani 1 1 d . . . . .
C10 C 0.0351(4) 0.5970(4) -0.11809(15) 0.0411(7) Uani 1 1 d . . . . .
H10 H 0.011054 0.528492 -0.088926 0.049 Uiso 1 1 calc R . . . .
C11 C 0.0280(5) 0.5719(4) -0.19178(17) 0.0599(10) Uani 1 1 d D . . . .
H11B H -0.074689 0.523522 -0.204308 0.072 Uiso 0.825(11) 1 calc R . P B 1
H11A H 0.124095 0.518016 -0.202718 0.072 Uiso 0.825(11) 1 calc R . P B 1
H11C H 0.063510 0.482361 -0.199248 0.072 Uiso 0.175(11) 1 calc R . P B 2
H11D H -0.088962 0.579651 -0.209034 0.072 Uiso 0.175(11) 1 calc R . P B 2
C12 C 0.0305(5) 0.6973(5) -0.23312(16) 0.0469(14) Uani 0.825(11) 1 d D . P B 1
H12A H 0.055370 0.676796 -0.279698 0.056 Uiso 0.825(11) 1 calc R . P B 1
H12B H -0.080429 0.738267 -0.233643 0.056 Uiso 0.825(11) 1 calc R . P B 1
C12A C 0.129(4) 0.656(2) -0.2299(14) 0.074(9) Uiso 0.175(11) 1 d D . P B 2
H12C H 0.108510 0.643087 -0.278475 0.089 Uiso 0.175(11) 1 calc R . P B 2
H12D H 0.249121 0.644506 -0.218059 0.089 Uiso 0.175(11) 1 calc R . P B 2
C13 C 0.1590(5) 0.7891(5) -0.20431(17) 0.0427(11) Uani 0.825(11) 1 d D . P B 1
H13B H 0.161208 0.867148 -0.232288 0.051 Uiso 0.825(11) 1 calc R . P B 1
H13A H 0.270314 0.748635 -0.203887 0.051 Uiso 0.825(11) 1 calc R . P B 1
C13A C 0.068(4) 0.784(3) -0.2081(11) 0.071(8) Uiso 0.175(11) 1 d D . P B 2
H13D H -0.054559 0.785252 -0.214060 0.085 Uiso 0.175(11) 1 calc R . P B 2
H13C H 0.111069 0.850433 -0.238288 0.085 Uiso 0.175(11) 1 calc R . P B 2
C14 C 0.1180(4) 0.8252(3) -0.13345(14) 0.0372(6) Uani 1 1 d D . . . .
H14A H 0.215086 0.869370 -0.111571 0.045 Uiso 0.825(11) 1 calc R . P B 1
H14B H 0.023724 0.886289 -0.135403 0.045 Uiso 0.825(11) 1 calc R . P B 1
H14C H 0.238461 0.844043 -0.128009 0.045 Uiso 0.175(11) 1 calc R . P B 2
H14D H 0.055050 0.902159 -0.120626 0.045 Uiso 0.175(11) 1 calc R . P B 2
C15 C 0.2672(4) 0.6463(3) 0.11124(15) 0.0411(7) Uani 1 1 d . . . . .
H15A H 0.292373 0.679496 0.156835 0.049 Uiso 1 1 calc R . . . .
H15B H 0.324502 0.701827 0.079708 0.049 Uiso 1 1 calc R . . . .
C16 C 0.3331(3) 0.5116(3) 0.10656(13) 0.0329(6) Uani 1 1 d . . . . .
C17 C 0.4113(4) 0.4708(3) 0.05067(14) 0.0404(7) Uani 1 1 d . . . . .
H17 H 0.425892 0.528842 0.014980 0.049 Uiso 1 1 calc R . . . .
C18 C 0.4686(4) 0.3462(4) 0.04626(14) 0.0426(8) Uani 1 1 d . . . . .
H18 H 0.521294 0.319159 0.007423 0.051 Uiso 1 1 calc R . . . .
C19 C 0.4495(3) 0.2604(3) 0.09819(13) 0.0335(6) Uani 1 1 d . . . . .
C20 C 0.3715(3) 0.2999(3) 0.15485(13) 0.0304(6) Uani 1 1 d . . . . .
H20 H 0.357602 0.242060 0.190704 0.036 Uiso 1 1 calc R . . . .
C21 C 0.3146(3) 0.4246(3) 0.15810(12) 0.0304(6) Uani 1 1 d . . . . .
H21 H 0.261203 0.451774 0.196760 0.037 Uiso 1 1 calc R . . . .
O22 O 0.5107(3) 0.1403(3) 0.08906(11) 0.0457(5) Uani 1 1 d . . . . .
C23 C 0.4758(5) 0.0447(4) 0.13673(18) 0.0538(9) Uani 1 1 d . . . . .
H23A H 0.524675 -0.037038 0.123671 0.081 Uiso 1 1 calc GR . . . .
H23B H 0.355104 0.034814 0.138789 0.081 Uiso 1 1 calc GR . . . .
H23C H 0.523401 0.070252 0.180629 0.081 Uiso 1 1 calc GR . . . .
S31 S 0.28824(11) 0.65826(11) 0.60627(4) 0.0514(3) Uani 1 1 d . . . . .
C32 C 0.4941(4) 0.6454(3) 0.64204(14) 0.0404(7) Uani 1 1 d . . . . .
N33 N 0.5951(3) 0.5905(2) 0.59914(10) 0.0291(5) Uani 1 1 d . . . . .
C34 C 0.5288(3) 0.5667(2) 0.53170(12) 0.0259(5) Uani 1 1 d . . . . .
H34 H 0.568112 0.481526 0.515972 0.031 Uiso 1 1 calc R . . . .
C35 C 0.3375(3) 0.5662(3) 0.53401(13) 0.0319(6) Uani 1 1 d . . . . .
H35B H 0.295793 0.477256 0.537697 0.038 Uiso 1 1 calc R . . . .
H35A H 0.286016 0.605337 0.493044 0.038 Uiso 1 1 calc R . . . .
O36 O 0.5347(4) 0.6817(3) 0.69813(11) 0.0639(8) Uani 1 1 d . . . . .
C37 C 0.5815(3) 0.6728(2) 0.48387(12) 0.0281(5) Uani 1 1 d . . . . .
O38 O 0.6189(3) 0.77787(19) 0.50697(9) 0.0394(5) Uani 1 1 d . . . . .
C39 C 0.5808(3) 0.6476(3) 0.41124(12) 0.0283(5) Uani 1 1 d . . . . .
C40 C 0.5553(4) 0.5305(3) 0.38630(13) 0.0342(6) Uani 1 1 d . . . . .
H40 H 0.532360 0.463110 0.416304 0.041 Uiso 1 1 calc R . . . .
C41 C 0.5608(5) 0.4989(4) 0.31374(15) 0.0534(9) Uani 1 1 d D . . . .
H41A H 0.445678 0.489891 0.294550 0.064 Uiso 0.599(11) 1 calc R . P C 1
H41B H 0.617461 0.415390 0.308934 0.064 Uiso 0.599(11) 1 calc R . P C 1
H41C H 0.469586 0.438976 0.300561 0.064 Uiso 0.401(11) 1 calc R . P C 2
H41D H 0.667792 0.456946 0.304976 0.064 Uiso 0.401(11) 1 calc R . P C 2
C42 C 0.6508(9) 0.6002(5) 0.2745(2) 0.0411(17) Uani 0.599(11) 1 d D . P C 1
H42A H 0.771174 0.600221 0.287364 0.049 Uiso 0.599(11) 1 calc R . P C 1
H42B H 0.636151 0.583569 0.226055 0.049 Uiso 0.599(11) 1 calc R . P C 1
C42A C 0.5413(12) 0.6292(9) 0.2711(3) 0.039(3) Uani 0.401(11) 1 d D . P C 2
H42C H 0.560842 0.611793 0.223721 0.047 Uiso 0.401(11) 1 calc R . P C 2
H42D H 0.427265 0.663521 0.273901 0.047 Uiso 0.401(11) 1 calc R . P C 2
C43 C 0.5729(11) 0.7272(6) 0.2920(3) 0.0407(16) Uani 0.599(11) 1 d D . P C 1
H43A H 0.450779 0.722132 0.283778 0.049 Uiso 0.599(11) 1 calc R . P C 1
H43B H 0.615254 0.795546 0.263154 0.049 Uiso 0.599(11) 1 calc R . P C 1
C43A C 0.6660(15) 0.7259(10) 0.2987(4) 0.041(2) Uani 0.401(11) 1 d D . P C 2
H43D H 0.666457 0.802649 0.269711 0.049 Uiso 0.401(11) 1 calc R . P C 2
H43C H 0.779088 0.688303 0.301162 0.049 Uiso 0.401(11) 1 calc R . P C 2
C44 C 0.6149(4) 0.7620(3) 0.36763(13) 0.0356(6) Uani 1 1 d D . . . .
H44A H 0.733354 0.786933 0.373789 0.043 Uiso 0.599(11) 1 calc R . P C 1
H44B H 0.546112 0.835639 0.380674 0.043 Uiso 0.599(11) 1 calc R . P C 1
H44C H 0.513578 0.815742 0.363311 0.043 Uiso 0.401(11) 1 calc R . P C 2
H44D H 0.704252 0.814315 0.389816 0.043 Uiso 0.401(11) 1 calc R . P C 2
C45 C 0.7746(4) 0.5817(3) 0.61440(14) 0.0369(6) Uani 1 1 d . . . . .
H45A H 0.800114 0.613305 0.660273 0.044 Uiso 1 1 calc R . . . .
H45B H 0.833191 0.637437 0.583360 0.044 Uiso 1 1 calc R . . . .
C46 C 0.8378(3) 0.4459(3) 0.60866(13) 0.0297(5) Uani 1 1 d . . . . .
C47 C 0.9096(4) 0.4038(3) 0.55113(14) 0.0369(6) Uani 1 1 d . . . . .
H47 H 0.923564 0.461953 0.515411 0.044 Uiso 1 1 calc R . . . .
C48 C 0.9609(4) 0.2778(3) 0.54557(14) 0.0396(7) Uani 1 1 d . . . . .
H48 H 1.010029 0.250122 0.506036 0.048 Uiso 1 1 calc R . . . .
C49 C 0.9415(3) 0.1921(3) 0.59686(14) 0.0333(6) Uani 1 1 d . . . . .
C50 C 0.8728(3) 0.2327(3) 0.65506(13) 0.0317(6) Uani 1 1 d . . . . .
H50 H 0.860164 0.174577 0.690857 0.038 Uiso 1 1 calc R . . . .
C51 C 0.8225(3) 0.3595(3) 0.66042(12) 0.0312(6) Uani 1 1 d . . . . .
H51 H 0.776579 0.387653 0.700513 0.037 Uiso 1 1 calc R . . . .
O52 O 0.9943(3) 0.0692(2) 0.58608(11) 0.0460(5) Uani 1 1 d . . . . .
C53 C 0.9506(5) -0.0274(4) 0.63181(19) 0.0577(10) Uani 1 1 d . . . . .
H53A H 0.995167 -0.110122 0.617918 0.087 Uiso 1 1 calc GR . . . .
H53B H 0.829208 -0.032975 0.632611 0.087 Uiso 1 1 calc GR . . . .
H53C H 0.997169 -0.005933 0.676472 0.087 Uiso 1 1 calc GR . . . .

loop_
_atom_site_aniso_label
_atom_site_aniso_U_11
_atom_site_aniso_U_22
_atom_site_aniso_U_33
_atom_site_aniso_U_23
_atom_site_aniso_U_13
_atom_site_aniso_U_12
S1 0.0537(6) 0.0543(13) 0.0341(5) -0.0067(6) 0.0088(4) 0.0149(7)
S1A 0.049(5) 0.058(7) 0.038(5) -0.001(5) 0.004(4) 0.010(6)
C2 0.061(2) 0.055(2) 0.0232(13) -0.0008(13) -0.0032(13) 0.0058(16)
N3 0.0398(13) 0.0306(11) 0.0241(10) 0.0032(9) -0.0079(9) -0.0020(10)
C4 0.0322(13) 0.0232(12) 0.0240(11) 0.0005(9) -0.0036(10) 0.0014(10)
C5 0.0336(14) 0.0305(13) 0.0319(13) 0.0010(11) -0.0004(11) 0.0023(11)
O6 0.099(3) 0.089(4) 0.0250(14) -0.0174(18) -0.0097(15) 0.010(2)
O6A 0.074(14) 0.056(14) 0.017(7) -0.008(10) -0.004(8) 0.007(13)
C7 0.0315(13) 0.0266(12) 0.0262(13) 0.0023(10) -0.0004(10) 0.0027(11)
O8 0.0547(13) 0.0264(10) 0.0311(10) 0.0011(8) 0.0002(9) -0.0040(9)
C9 0.0280(12) 0.0383(15) 0.0241(12) 0.0023(10) 0.0001(10) 0.0042(11)
C10 0.0410(16) 0.0527(18) 0.0298(14) -0.0055(13) 0.0037(12) -0.0018(14)
C11 0.063(2) 0.080(3) 0.0379(17) -0.0220(18) 0.0082(16) -0.012(2)
C12 0.031(2) 0.092(3) 0.0179(16) -0.0087(17) 0.0044(13) 0.002(2)
C13 0.030(2) 0.072(3) 0.0263(17) 0.0081(17) 0.0009(14) 0.0008(18)
C14 0.0340(14) 0.0488(16) 0.0286(13) 0.0100(12) 0.0011(11) 0.0021(13)
C15 0.0432(16) 0.0379(15) 0.0403(15) 0.0096(12) -0.0169(13) -0.0094(13)
C16 0.0261(12) 0.0439(15) 0.0277(13) 0.0055(11) -0.0080(10) -0.0076(11)
C17 0.0335(14) 0.0593(19) 0.0284(13) 0.0096(13) 0.0008(11) -0.0144(14)
C18 0.0300(14) 0.072(2) 0.0257(13) -0.0026(14) 0.0059(11) -0.0077(14)
C19 0.0192(12) 0.0511(17) 0.0301(13) -0.0064(12) -0.0003(10) 0.0010(11)
C20 0.0259(12) 0.0422(15) 0.0227(11) 0.0035(11) -0.0012(10) 0.0032(11)
C21 0.0270(12) 0.0422(15) 0.0218(12) 0.0009(11) -0.0012(10) 0.0030(11)
O22 0.0373(11) 0.0594(14) 0.0401(11) -0.0129(11) 0.0009(9) 0.0141(10)
C23 0.058(2) 0.0494(19) 0.0529(19) -0.0103(16) -0.0084(16) 0.0184(17)
S31 0.0520(5) 0.0631(6) 0.0396(4) -0.0172(4) 0.0070(4) 0.0180(4)
C32 0.0586(19) 0.0377(15) 0.0248(13) -0.0064(12) 0.0000(12) 0.0077(14)
N33 0.0404(12) 0.0261(10) 0.0202(10) -0.0011(8) -0.0042(9) -0.0001(9)
C34 0.0344(13) 0.0236(12) 0.0192(11) -0.0023(9) -0.0027(10) 0.0025(10)
C35 0.0354(14) 0.0318(14) 0.0281(12) -0.0039(10) -0.0003(11) 0.0027(11)
O36 0.089(2) 0.0751(18) 0.0267(11) -0.0207(12) -0.0069(12) 0.0172(16)
C37 0.0367(14) 0.0225(12) 0.0249(12) -0.0011(10) -0.0007(10) 0.0041(10)
O38 0.0656(14) 0.0243(9) 0.0283(9) -0.0012(8) 0.0023(9) -0.0050(9)
C39 0.0292(12) 0.0319(13) 0.0236(12) 0.0027(10) 0.0008(10) 0.0051(11)
C40 0.0427(15) 0.0369(15) 0.0230(12) -0.0028(11) 0.0031(11) -0.0031(12)
C41 0.081(3) 0.054(2) 0.0256(15) -0.0099(14) 0.0106(15) -0.0182(19)
C42 0.054(4) 0.043(3) 0.026(2) -0.002(2) 0.009(2) 0.004(3)
C42A 0.044(6) 0.059(6) 0.016(3) -0.005(3) 0.007(3) -0.002(4)
C43 0.049(4) 0.045(3) 0.028(3) 0.004(2) 0.001(3) 0.008(3)
C43A 0.036(5) 0.067(6) 0.021(3) 0.002(3) 0.004(3) -0.005(5)
C44 0.0465(16) 0.0338(15) 0.0267(13) 0.0056(11) 0.0032(12) 0.0048(12)
C45 0.0446(16) 0.0349(14) 0.0298(13) 0.0008(11) -0.0116(12) -0.0073(12)
C46 0.0267(12) 0.0363(14) 0.0253(12) -0.0014(10) -0.0052(10) -0.0036(10)
C47 0.0355(14) 0.0487(17) 0.0265(13) 0.0048(12) 0.0028(11) -0.0091(13)
C48 0.0317(14) 0.0569(19) 0.0309(13) -0.0077(13) 0.0090(11) -0.0027(13)
C49 0.0232(12) 0.0437(15) 0.0327(13) -0.0072(11) -0.0023(10) 0.0039(11)
C50 0.0328(13) 0.0402(14) 0.0217(12) 0.0028(11) -0.0009(10) 0.0044(11)
C51 0.0345(14) 0.0404(15) 0.0186(11) -0.0018(10) 0.0000(10) 0.0029(11)
O52 0.0407(12) 0.0516(13) 0.0457(12) -0.0112(10) 0.0009(9) 0.0159(10)
C53 0.070(2) 0.0455(19) 0.056(2) -0.0021(16) -0.0069(18) 0.0219(18)

loop_
_atom_type_symbol
_atom_type_description
_atom_type_scat_dispersion_real
_atom_type_scat_dispersion_imag
_atom_type_scat_source
C C 0.0181 0.0091 'International Tables Vol C Tables 4.2.6.8 and 6.1.1.4'
H H 0.0000 0.0000 'International Tables Vol C Tables 4.2.6.8 and 6.1.1.4'
N N 0.0311 0.0180 'International Tables Vol C Tables 4.2.6.8 and 6.1.1.4'
O O 0.0492 0.0322 'International Tables Vol C Tables 4.2.6.8 and 6.1.1.4'
S S 0.3331 0.5567 'International Tables Vol C Tables 4.2.6.8 and 6.1.1.4'

loop_
_exptl_crystal_face_index_h
_exptl_crystal_face_index_k
_exptl_crystal_face_index_l
_exptl_crystal_face_perp_dist
_exptl_oxdiff_crystal_face_indexfrac_h
_exptl_oxdiff_crystal_face_indexfrac_k
_exptl_oxdiff_crystal_face_indexfrac_l
_exptl_oxdiff_crystal_face_x
_exptl_oxdiff_crystal_face_y
_exptl_oxdiff_crystal_face_z
0 0 -1 0.1260 -0.0009 0.0005 -1.0001 -0.0301 -0.0058 0.0705
-2 0 12 0.1856 -1.9876 -0.0042 12.0055 0.0661 0.2968 -0.9317
-1 0 1 0.2760 -0.9985 0.0004 1.0024 -0.1177 0.1194 -0.1134
1 0 -1 0.2502 0.9985 -0.0004 -1.0024 0.1177 -0.1194 0.1134
1 0 1 0.2239 1.0004 -0.0013 0.9978 0.1780 -0.1078 -0.0275
1 2 12 0.1619 1.0101 1.9932 11.9985 0.3531 -0.2794 -0.8888
-1 2 12 0.1754 -0.9889 1.9949 12.0031 0.0574 -0.0523 -0.9747
-1 0 13 0.1547 -0.9871 -0.0055 13.0032 0.2441 0.1891 -0.9592
0 -1 1 0.3050 0.0013 -1.0004 1.0001 0.1084 0.1236 -0.0275
-1 -1 -1 0.3490 -1.0001 -0.9986 -0.9978 -0.0997 0.2255 0.0705
-1 1 -2 0.1922 -1.0018 1.0018 -1.9978 -0.2864 -0.0158 0.0550
-2 -6 0 0.3649 -1.9966 -5.9980 0.0046 0.1740 0.9337 0.1719
1 1 -1 0.2524 0.9982 0.9996 -1.0024 0.0394 -0.2371 0.0705
-1 1 1 0.2194 -0.9989 1.0003 1.0024 -0.1959 0.0016 -0.1564
1 -1 -1 0.2194 0.9989 -1.0003 -1.0024 0.1959 -0.0016 0.1564
1 -6 -6 0.2863 0.9961 -5.9976 -6.0027 0.4365 0.5581 0.7237
-1 1 -1 0.1885 -1.0008 1.0013 -0.9978 -0.2562 -0.0100 -0.0155
1 -1 1 0.1885 1.0008 -1.0013 0.9978 0.2562 0.0100 0.0155
0 0 1 0.1260 0.0009 -0.0005 1.0001 0.0301 0.0058 -0.0705

loop_
_geom_angle_atom_site_label_1
_geom_angle_atom_site_label_2
_geom_angle_atom_site_label_3
_geom_angle
C2 S1 C5 92.08(15)
C5 S1A C2 94.0(7)
N3 C2 S1 110.8(2)
N3 C2 S1A 104.6(6)
O6 C2 S1 123.0(3)
O6 C2 N3 126.1(4)
O6A C2 S1A 113(2)
O6A C2 N3 114.1(17)
C2 N3 C4 117.6(2)
C2 N3 C15 120.4(2)
C4 N3 C15 119.5(2)
N3 C4 H4 110.0
N3 C4 C5 106.5(2)
N3 C4 C7 110.9(2)
C5 C4 H4 110.0
C5 C4 C7 109.5(2)
C7 C4 H4 110.0
S1 C5 H5AA 110.4
S1 C5 H5AB 110.4
S1A C5 H5BC 109.4
S1A C5 H5BD 109.4
C4 C5 S1 106.50(18)
C4 C5 S1A 111.0(6)
C4 C5 H5AA 110.4
C4 C5 H5AB 110.4
C4 C5 H5BC 109.4
C4 C5 H5BD 109.4
H5AA C5 H5AB 108.6
H5BC C5 H5BD 108.0
O8 C7 C4 118.1(2)
O8 C7 C9 121.0(2)
C9 C7 C4 120.8(2)
C7 C9 C14 115.5(2)
C10 C9 C7 121.7(3)
C10 C9 C14 122.8(3)
C9 C10 H10 118.6
C9 C10 C11 122.9(3)
C11 C10 H10 118.6
C10 C11 H11B 109.1
C10 C11 H11A 109.1
C10 C11 H11C 108.5
C10 C11 H11D 108.5
C10 C11 C12 112.3(3)
H11B C11 H11A 107.9
H11C C11 H11D 107.5
C12 C11 H11B 109.1
C12 C11 H11A 109.1
C12A C11 C10 115.0(12)
C12A C11 H11C 108.5
C12A C11 H11D 108.5
C11 C12 H12A 109.4
C11 C12 H12B 109.4
H12A C12 H12B 108.0
C13 C12 C11 111.0(3)
C13 C12 H12A 109.4
C13 C12 H12B 109.4
C11 C12A H12C 111.6
C11 C12A H12D 111.6
C11 C12A C13A 101(2)
H12C C12A H12D 109.4
C13A C12A H12C 111.6
C13A C12A H12D 111.6
C12 C13 H13B 109.7
C12 C13 H13A 109.7
C12 C13 C14 109.8(3)
H13B C13 H13A 108.2
C14 C13 H13B 109.7
C14 C13 H13A 109.7
C12A C13A H13D 108.2
C12A C13A H13C 108.2
C12A C13A C14 116(2)
H13D C13A H13C 107.4
C14 C13A H13D 108.2
C14 C13A H13C 108.2
C9 C14 C13 113.1(3)
C9 C14 C13A 104.9(11)
C9 C14 H14A 109.0
C9 C14 H14B 109.0
C9 C14 H14C 110.8
C9 C14 H14D 110.8
C13 C14 H14A 109.0
C13 C14 H14B 109.0
C13A C14 H14C 110.8
C13A C14 H14D 110.8
H14A C14 H14B 107.8
H14C C14 H14D 108.8
N3 C15 H15A 109.1
N3 C15 H15B 109.1
N3 C15 C16 112.3(2)
H15A C15 H15B 107.9
C16 C15 H15A 109.1
C16 C15 H15B 109.1
C17 C16 C15 121.0(3)
C17 C16 C21 118.4(3)
C21 C16 C15 120.7(3)
C16 C17 H17 119.7
C16 C17 C18 120.6(3)
C18 C17 H17 119.7
C17 C18 H18 119.8
C17 C18 C19 120.5(3)
C19 C18 H18 119.8
C18 C19 C20 119.7(3)
O22 C19 C18 115.9(3)
O22 C19 C20 124.4(3)
C19 C20 H20 120.6
C21 C20 C19 118.8(3)
C21 C20 H20 120.6
C16 C21 H21 119.0
C20 C21 C16 122.0(3)
C20 C21 H21 119.0
C19 O22 C23 118.0(2)
O22 C23 H23A 109.5
O22 C23 H23B 109.5
O22 C23 H23C 109.5
H23A C23 H23B 109.5
H23A C23 H23C 109.5
H23B C23 H23C 109.5
C32 S31 C35 92.62(13)
N33 C32 S31 110.86(19)
O36 C32 S31 123.5(3)
O36 C32 N33 125.7(3)
C32 N33 C34 117.7(2)
C32 N33 C45 121.1(2)
C34 N33 C45 119.7(2)
N33 C34 H34 109.8
N33 C34 C35 107.0(2)
N33 C34 C37 111.1(2)
C35 C34 H34 109.8
C37 C34 H34 109.8
C37 C34 C35 109.3(2)
S31 C35 H35B 110.4
S31 C35 H35A 110.4
C34 C35 S31 106.49(17)
C34 C35 H35B 110.4
C34 C35 H35A 110.4
H35B C35 H35A 108.6
O38 C37 C34 118.6(2)
O38 C37 C39 121.4(2)
C39 C37 C34 120.0(2)
C37 C39 C44 116.0(2)
C40 C39 C37 121.7(2)
C40 C39 C44 122.3(2)
C39 C40 H40 118.1
C39 C40 C41 123.8(3)
C41 C40 H40 118.1
C40 C41 H41A 109.0
C40 C41 H41B 109.0
C40 C41 H41C 109.9
C40 C41 H41D 109.9
C40 C41 C42 112.9(3)
C40 C41 C42A 108.9(4)
H41A C41 H41B 107.8
H41C C41 H41D 108.3
C42 C41 H41A 109.0
C42 C41 H41B 109.0
C42A C41 H41C 109.9
C42A C41 H41D 109.9
C41 C42 H42A 110.6
C41 C42 H42B 110.6
H42A C42 H42B 108.7
C43 C42 C41 105.8(5)
C43 C42 H42A 110.6
C43 C42 H42B 110.6
C41 C42A H42C 109.9
C41 C42A H42D 109.9
H42C C42A H42D 108.3
C43A C42A C41 108.9(7)
C43A C42A H42C 109.9
C43A C42A H42D 109.9
C42 C43 H43A 109.5
C42 C43 H43B 109.5
C42 C43 C44 110.6(5)
H43A C43 H43B 108.1
C44 C43 H43A 109.5
C44 C43 H43B 109.5
C42A C43A H43D 110.3
C42A C43A H43C 110.3
C42A C43A C44 107.2(7)
H43D C43A H43C 108.5
C44 C43A H43D 110.3
C44 C43A H43C 110.3
C39 C44 C43 109.8(3)
C39 C44 H44A 109.7
C39 C44 H44B 109.7
C39 C44 H44C 108.9
C39 C44 H44D 108.9
C43 C44 H44A 109.7
C43 C44 H44B 109.7
C43A C44 C39 113.6(4)
C43A C44 H44C 108.9
C43A C44 H44D 108.9
H44A C44 H44B 108.2
H44C C44 H44D 107.7
N33 C45 H45A 109.2
N33 C45 H45B 109.2
N33 C45 C46 112.1(2)
H45A C45 H45B 107.9
C46 C45 H45A 109.2
C46 C45 H45B 109.2
C47 C46 C45 121.0(3)
C51 C46 C45 120.6(2)
C51 C46 C47 118.4(3)
C46 C47 H47 119.8
C48 C47 C46 120.4(3)
C48 C47 H47 119.8
C47 C48 H48 119.7
C49 C48 C47 120.6(3)
C49 C48 H48 119.7
C48 C49 C50 119.9(3)
O52 C49 C48 116.1(3)
O52 C49 C50 124.0(3)
C49 C50 H50 120.4
C49 C50 C51 119.2(3)
C51 C50 H50 120.4
C46 C51 C50 121.6(2)
C46 C51 H51 119.2
C50 C51 H51 119.2
C49 O52 C53 118.2(2)
O52 C53 H53A 109.5
O52 C53 H53B 109.5
O52 C53 H53C 109.5
H53A C53 H53B 109.5
H53A C53 H53C 109.5
H53B C53 H53C 109.5

loop_
_geom_bond_atom_site_label_1
_geom_bond_atom_site_label_2
_geom_bond_distance
S1 C2 1.777(4)
S1 C5 1.813(3)
S1A C2 1.857(18)
S1A C5 1.672(15)
C2 N3 1.351(4)
C2 O6 1.226(5)
C2 O6A 1.25(3)
N3 C4 1.449(3)
N3 C15 1.467(4)
C4 H4 1.0000
C4 C5 1.536(4)
C4 C7 1.536(4)
C5 H5AA 0.9900
C5 H5AB 0.9900
C5 H5BC 0.9900
C5 H5BD 0.9900
C7 O8 1.220(3)
C7 C9 1.479(3)
C9 C10 1.333(4)
C9 C14 1.507(4)
C10 H10 0.9500
C10 C11 1.501(4)
C11 H11B 0.9900
C11 H11A 0.9900
C11 H11C 0.9900
C11 H11D 0.9900
C11 C12 1.550(7)
C11 C12A 1.44(2)
C12 H12A 0.9900
C12 H12B 0.9900
C12 C13 1.503(6)
C12A H12C 0.9900
C12A H12D 0.9900
C12A C13A 1.50(2)
C13 H13B 0.9900
C13 H13A 0.9900
C13 C14 1.525(5)
C13A H13D 0.9900
C13A H13C 0.9900
C13A C14 1.59(2)
C14 H14A 0.9900
C14 H14B 0.9900
C14 H14C 0.9900
C14 H14D 0.9900
C15 H15A 0.9900
C15 H15B 0.9900
C15 C16 1.506(5)
C16 C17 1.382(4)
C16 C21 1.390(4)
C17 H17 0.9500
C17 C18 1.382(5)
C18 H18 0.9500
C18 C19 1.389(4)
C19 C20 1.390(4)
C19 O22 1.362(4)
C20 H20 0.9500
C20 C21 1.382(4)
C21 H21 0.9500
O22 C23 1.420(5)
C23 H23A 0.9800
C23 H23B 0.9800
C23 H23C 0.9800
S31 C32 1.777(3)
S31 C35 1.801(3)
C32 N33 1.343(4)
C32 O36 1.217(4)
N33 C34 1.451(3)
N33 C45 1.465(4)
C34 H34 1.0000
C34 C35 1.543(4)
C34 C37 1.538(3)
C35 H35B 0.9900
C35 H35A 0.9900
C37 O38 1.222(3)
C37 C39 1.482(3)
C39 C40 1.332(4)
C39 C44 1.513(4)
C40 H40 0.9500
C40 C41 1.497(4)
C41 H41A 0.9900
C41 H41B 0.9900
C41 H41C 0.9900
C41 H41D 0.9900
C41 C42 1.523(6)
C41 C42A 1.609(9)
C42 H42A 0.9900
C42 H42B 0.9900
C42 C43 1.515(9)
C42A H42C 0.9900
C42A H42D 0.9900
C42A C43A 1.508(12)
C43 H43A 0.9900
C43 H43B 0.9900
C43 C44 1.581(6)
C43A H43D 0.9900
C43A H43C 0.9900
C43A C44 1.512(8)
C44 H44A 0.9900
C44 H44B 0.9900
C44 H44C 0.9900
C44 H44D 0.9900
C45 H45A 0.9900
C45 H45B 0.9900
C45 C46 1.511(4)
C46 C47 1.389(4)
C46 C51 1.386(4)
C47 H47 0.9500
C47 C48 1.384(5)
C48 H48 0.9500
C48 C49 1.379(4)
C49 C50 1.385(4)
C49 O52 1.371(4)
C50 H50 0.9500
C50 C51 1.388(4)
C51 H51 0.9500
O52 C53 1.420(5)
C53 H53A 0.9800
C53 H53B 0.9800
C53 H53C 0.9800

loop_
_geom_torsion_atom_site_label_1
_geom_torsion_atom_site_label_2
_geom_torsion_atom_site_label_3
_geom_torsion_atom_site_label_4
_geom_torsion
S1 C2 N3 C4 9.0(4)
S1 C2 N3 C15 170.9(2)
S1A C2 N3 C4 27.6(10)
S1A C2 N3 C15 -170.4(10)
C2 S1 C5 C4 -19.3(2)
C2 S1A C5 C4 6.7(16)
C2 N3 C4 C5 -23.6(3)
C2 N3 C4 C7 95.5(3)
C2 N3 C15 C16 130.0(3)
N3 C4 C5 S1 26.3(3)
N3 C4 C5 S1A 6.5(13)
N3 C4 C7 O8 -22.5(3)
N3 C4 C7 C9 160.0(2)
N3 C15 C16 C17 100.0(3)
N3 C15 C16 C21 -79.1(3)
C4 N3 C15 C16 -68.5(3)
C4 C7 C9 C10 -4.6(4)
C4 C7 C9 C14 175.7(2)
C5 S1 C2 N3 7.1(3)
C5 S1 C2 O6 -175.9(4)
C5 S1A C2 N3 -19.0(15)
C5 S1A C2 O6A -143.8(18)
C5 C4 C7 O8 94.7(3)
C5 C4 C7 C9 -82.7(3)
O6 C2 N3 C4 -167.9(5)
O6 C2 N3 C15 -6.0(6)
O6A C2 N3 C4 152(2)
O6A C2 N3 C15 -46(2)
C7 C4 C5 S1 -93.7(2)
C7 C4 C5 S1A -113.5(13)
C7 C9 C10 C11 178.8(3)
C7 C9 C14 C13 164.4(3)
C7 C9 C14 C13A -168.2(12)
O8 C7 C9 C10 177.9(3)
O8 C7 C9 C14 -1.7(4)
C9 C10 C11 C12 -12.9(5)
C9 C10 C11 C12A 25.2(14)
C10 C9 C14 C13 -15.2(4)
C10 C9 C14 C13A 12.2(12)
C10 C11 C12 C13 44.4(4)
C10 C11 C12A C13A -54(2)
C11 C12 C13 C14 -61.3(4)
C11 C12A C13A C14 70(3)
C12 C13 C14 C9 46.1(4)
C12A C13A C14 C9 -49(3)
C14 C9 C10 C11 -1.7(5)
C15 N3 C4 C5 174.3(2)
C15 N3 C4 C7 -66.6(3)
C15 C16 C17 C18 -178.7(3)
C15 C16 C21 C20 179.0(2)
C16 C17 C18 C19 -0.5(4)
C17 C16 C21 C20 -0.1(4)
C17 C18 C19 C20 0.3(4)
C17 C18 C19 O22 -179.7(3)
C18 C19 C20 C21 -0.1(4)
C18 C19 O22 C23 -172.2(3)
C19 C20 C21 C16 -0.1(4)
C20 C19 O22 C23 7.7(4)
C21 C16 C17 C18 0.4(4)
O22 C19 C20 C21 -180.0(2)
S31 C32 N33 C34 7.2(3)
S31 C32 N33 C45 173.5(2)
C32 S31 C35 C34 -17.8(2)
C32 N33 C34 C35 -20.6(3)
C32 N33 C34 C37 98.5(3)
C32 N33 C45 C46 126.5(3)
N33 C34 C35 S31 23.6(2)
N33 C34 C37 O38 -23.6(3)
N33 C34 C37 C39 158.4(2)
N33 C45 C46 C47 97.3(3)
N33 C45 C46 C51 -81.5(3)
C34 N33 C45 C46 -67.5(3)
C34 C37 C39 C40 -8.4(4)
C34 C37 C39 C44 173.0(2)
C35 S31 C32 N33 7.2(2)
C35 S31 C32 O36 -172.5(3)
C35 C34 C37 O38 94.2(3)
C35 C34 C37 C39 -83.8(3)
O36 C32 N33 C34 -173.2(3)
O36 C32 N33 C45 -6.8(5)
C37 C34 C35 S31 -96.7(2)
C37 C39 C40 C41 -177.2(3)
C37 C39 C44 C43 -168.1(4)
C37 C39 C44 C43A 161.8(5)
O38 C37 C39 C40 173.7(3)
O38 C37 C39 C44 -4.9(4)
C39 C40 C41 C42 18.4(6)
C39 C40 C41 C42A -18.3(6)
C40 C39 C44 C43 13.4(5)
C40 C39 C44 C43A -16.7(6)
C40 C41 C42 C43 -51.0(7)
C40 C41 C42A C43A 51.5(8)
C41 C42 C43 C44 67.1(7)
C41 C42A C43A C44 -67.3(10)
C42 C43 C44 C39 -48.4(7)
C42A C43A C44 C39 49.4(10)
C44 C39 C40 C41 1.2(5)
C45 N33 C34 C35 172.9(2)
C45 N33 C34 C37 -68.0(3)
C45 C46 C47 C48 -177.4(3)
C45 C46 C51 C50 177.0(3)
C46 C47 C48 C49 0.1(4)
C47 C46 C51 C50 -1.8(4)
C47 C48 C49 C50 -1.2(4)
C47 C48 C49 O52 179.2(3)
C48 C49 C50 C51 0.8(4)
C48 C49 O52 C53 -169.0(3)
C49 C50 C51 C46 0.7(4)
C50 C49 O52 C53 11.4(4)
C51 C46 C47 C48 1.4(4)
O52 C49 C50 C51 -179.6(3)
